data_4031158
loop_
_publ_author_name
'Mahendar, Lodi'
'Satyanarayana, Gedu'

_publ_section_title
;
 Domino One-Pot Process for the Synthesis of Isobenzofuran-1(3H)-ones via
 [Cu]-Catalysis Using Water as the Green Solvent.
;
_journal_issue 14
_journal_name_full 'The Journal of organic chemistry'
_journal_page_first 7089
_journal_page_last 7098
_journal_paper_doi 10.1021/acs.joc.5b00888
_journal_volume 80
_journal_year 2015
_chemical_formula_moiety 'C18 H18 O4'
_chemical_formula_sum 'C18 H18 O4'
_chemical_formula_weight 298.34
_space_group_crystal_system monoclinic
_space_group_IT_number 14
_space_group_name_Hall '-P 2ybc'
_space_group_name_H-M_alt 'P 1 21/c 1'
_symmetry_space_group_name_Hall '-P 2ybc'
_symmetry_space_group_name_H-M 'P 1 21/c 1'
_atom_sites_solution_primary iterative
_audit_creation_date 2015-02-14
_audit_creation_method
;
  Olex2 1.2-ac2
  (compiled Mar 30 2012 14:54:36, GUI svn.r4156)
;
_cell_angle_alpha 90
_cell_angle_beta 106.077(10)
_cell_angle_gamma 90
_cell_formula_units_Z 8
_cell_length_a 12.2544(12)
_cell_length_b 14.9319(15)
_cell_length_c 18.2704(17)
_cell_measurement_reflns_used 3159
_cell_measurement_temperature 298.0
_cell_measurement_theta_max 28.9236
_cell_measurement_theta_min 2.9589
_cell_volume 3212.4(6)
_computing_cell_refinement
;
CrysAlisPro, Agilent Technologies,
Version 1.171.35.19 (release 27-10-2011 CrysAlis171 .NET)
(compiled Oct 27 2011,15:02:11)
;
_computing_data_collection
;
CrysAlisPro, Agilent Technologies,
Version 1.171.35.19 (release 27-10-2011 CrysAlis171 .NET)
(compiled Oct 27 2011,15:02:11)
;
_computing_data_reduction
;
CrysAlisPro, Agilent Technologies,
Version 1.171.35.19 (release 27-10-2011 CrysAlis171 .NET)
(compiled Oct 27 2011,15:02:11)
;
_computing_molecular_graphics
;
O. V. Dolomanov, L. J. Bourhis, R. J. Gildea, J. A. K. Howard and H. Puschmann,
OLEX2: a complete structure solution, refinement and analysis program.
J. Appl. Cryst. (2009). 42, 339-341.
;
_computing_publication_material
;
O. V. Dolomanov, L. J. Bourhis, R. J. Gildea, J. A. K. Howard and H. Puschmann,
OLEX2: a complete structure solution, refinement and analysis program.
J. Appl. Cryst. (2009). 42, 339-341.
;
_computing_structure_refinement
;
olex2.refine (L.J. Bourhis, O.V. Dolomanov, R.J. Gildea, J.A.K. Howard,
H. Puschmann, in preparation, 2011)
;
_computing_structure_solution
;
olex2.solve (L.J. Bourhis, O.V. Dolomanov, R.J. Gildea, J.A.K. Howard,
H. Puschmann, in preparation, 2011)
;
_diffrn_ambient_temperature 298.0
_diffrn_detector_area_resol_mean 16.1293
_diffrn_measured_fraction_theta_full 'ACTA 50'
_diffrn_measured_fraction_theta_max 0.864323
_diffrn_measurement_details
;
  1 omega   61.00   95.00   1.0000   27.1900
omega____ theta____ kappa____ phi______ frames
    -       19.6747 -178.0000   30.0000 34

  2 omega   70.00   96.00   1.0000   27.1900
omega____ theta____ kappa____ phi______ frames
    -       19.6747 -178.0000    0.0000 26

  3 omega  -31.00   26.00   1.0000   27.1900
omega____ theta____ kappa____ phi______ frames
    -       19.6747  -38.0000  -30.0000 57

  4 omega  -18.00   56.00   1.0000   27.1900
omega____ theta____ kappa____ phi______ frames
    -       19.6747  -99.0000   90.0000 74

  5 omega   34.00   94.00   1.0000   27.1900
omega____ theta____ kappa____ phi______ frames
    -       19.6747 -178.0000  -90.0000 60
;
_diffrn_measurement_device_type 'SuperNova, Dual, Cu at zero, Eos'
_diffrn_measurement_method '\w scans'
_diffrn_orient_matrix_UB_11 0.0171368000
_diffrn_orient_matrix_UB_12 0.0040706000
_diffrn_orient_matrix_UB_13 -0.0338801000
_diffrn_orient_matrix_UB_21 0.0195855000
_diffrn_orient_matrix_UB_22 -0.0450216000
_diffrn_orient_matrix_UB_23 0.0040406000
_diffrn_orient_matrix_UB_31 -0.0542039000
_diffrn_orient_matrix_UB_32 -0.0148546000
_diffrn_orient_matrix_UB_33 -0.0216306000
_diffrn_radiation_monochromator mirror
_diffrn_radiation_type 'Mo K\a'
_diffrn_radiation_wavelength 0.7107
_diffrn_reflns_av_R_equivalents 0.0339
_diffrn_reflns_av_unetI/netI 0.0505
_diffrn_reflns_limit_h_max 11
_diffrn_reflns_limit_h_min -16
_diffrn_reflns_limit_k_max 15
_diffrn_reflns_limit_k_min -20
_diffrn_reflns_limit_l_max 21
_diffrn_reflns_limit_l_min -22
_diffrn_reflns_number 15510
_diffrn_reflns_theta_full 'ACTA 50'
_diffrn_reflns_theta_max 28.99
_diffrn_reflns_theta_min 2.96
_diffrn_source 'SuperNova (Mo) X-ray Source'
_exptl_absorpt_coefficient_mu 0.087
_exptl_absorpt_correction_T_max 1.00000
_exptl_absorpt_correction_T_min 0.79072
_exptl_absorpt_correction_type multi-scan
_exptl_absorpt_process_details
;
CrysAlisPro, Agilent Technologies,
Version 1.171.35.19 (release 27-10-2011 CrysAlis171 .NET)
(compiled Oct 27 2011,15:02:11)
Empirical absorption correction using spherical harmonics,
 implemented in SCALE3 ABSPACK scaling algorithm.
;
_exptl_crystal_colour light
_exptl_crystal_colour_modifier light
_exptl_crystal_density_diffrn 1.2336
_exptl_crystal_description block
_exptl_crystal_F_000 1264.7287
_exptl_crystal_size_max 0.1
_exptl_crystal_size_mid 0.1
_exptl_crystal_size_min 0.1
_refine_diff_density_max 0.304359
_refine_diff_density_min -0.292225
_refine_diff_density_rms 0.074128
_refine_ls_d_res_high 0.733289
_refine_ls_d_res_low 6.870482
_refine_ls_goodness_of_fit_ref 1.080528
_refine_ls_hydrogen_treatment mixed
_refine_ls_matrix_type full
_refine_ls_number_constraints 58
_refine_ls_number_parameters 402
_refine_ls_number_reflns 7377
_refine_ls_number_restraints 0
_refine_ls_restrained_S_all 1.080528
_refine_ls_R_factor_all 0.124817
_refine_ls_R_factor_gt 0.063481
_refine_ls_shift/su_max 0.0000
_refine_ls_shift/su_mean 0.0000
_refine_ls_structure_factor_coef Fsqd
_refine_ls_weighting_details 'w=1/[\s^2^(Fo^2^)+(0.0578P)^2^+0.9947P] where P=(Fo^2^+2Fc^2^)/3'
_refine_ls_weighting_scheme calc
_refine_ls_wR_factor_ref 0.188906
_reflns_Friedel_coverage 0.0
_reflns_limit_h_max 14
_reflns_limit_h_min -16
_reflns_limit_k_max 20
_reflns_limit_k_min 0
_reflns_limit_l_max 22
_reflns_limit_l_min 0
_reflns_number_gt 3947
_reflns_number_total 7377
_reflns_threshold_expression I>=2u(I)
_cod_data_source_file jo5b00888_si_002.cif
_cod_data_source_block exp_4178
_cod_depositor_comments 'Adding full bibliography for 4031157--4031158.cif.'
_cod_database_code 4031158
_chemical_oxdiff_formula 'C18 H18 O4'
_reflns_odcompleteness_completeness 99.58
_reflns_odcompleteness_iscentric 1
_reflns_odcompleteness_theta 26.32

loop_
_space_group_symop_id
_space_group_symop_operation_xyz
1 x,y,z
2 -x,y+1/2,-z+1/2
3 -x,-y,-z
4 x,-y-1/2,z-1/2

loop_
_atom_site_label
_atom_site_type_symbol
_atom_site_fract_x
_atom_site_fract_y
_atom_site_fract_z
_atom_site_U_iso_or_equiv
_atom_site_adp_type
_atom_site_occupancy
_atom_site_refinement_flags_posn
O1 O 0.17974(17) 0.42178(12) 0.11881(11) 0.0693(6) Uani 1.000000 .
O2 O 0.69065(15) 0.87500(12) 0.11745(11) 0.0622(5) Uani 1.000000 .
O3 O 0.76307(17) 0.72443(12) 0.08701(11) 0.0696(6) Uani 1.000000 .
O4 O 0.16668(18) 0.25384(13) 0.09727(11) 0.0721(6) Uani 1.000000 .
O5 O -0.08326(16) 0.30001(14) 0.33029(12) 0.0731(6) Uani 1.000000 .
O6 O 0.49071(17) 0.62278(14) 0.29785(12) 0.0771(6) Uani 1.000000 .
C7 C 0.1179(2) 0.28372(18) 0.15121(14) 0.0535(6) Uani 1.000000 .
C8 C 0.6581(2) 0.80476(17) 0.15400(15) 0.0518(6) Uani 1.000000 .
C9 C 0.6837(2) 1.02456(18) 0.07432(16) 0.0556(7) Uani 1.000000 .
C10 C 0.6687(2) 0.64359(18) 0.16789(14) 0.0554(6) Uani 1.000000 .
H10 H 0.6933(2) 0.58777(18) 0.15639(14) 0.0665(8) Uiso 1.000000 R
O11 O 0.56356(18) 0.50182(15) 0.25511(13) 0.0827(6) Uani 1.000000 .
C12 C 0.1254(2) 0.37812(18) 0.16373(14) 0.0533(6) Uani 1.000000 .
C13 C 0.0154(2) 0.27358(19) 0.24348(15) 0.0544(7) Uani 1.000000 .
O14 O -0.0771(2) 0.15676(16) 0.29520(15) 0.0982(8) Uani 1.000000 .
C15 C -0.0409(2) 0.38829(19) 0.31321(15) 0.0579(7) Uani 1.000000 .
C16 C 0.4892(2) 0.7210(2) 0.28798(18) 0.0670(8) Uani 1.000000 .
C17 C 0.0225(2) 0.36378(18) 0.25577(14) 0.0508(6) Uani 1.000000 .
C18 C 0.5918(2) 0.81165(18) 0.20386(15) 0.0573(7) Uani 1.000000 .
H18 H 0.5667(2) 0.86711(18) 0.21576(15) 0.0687(8) Uiso 1.000000 R
C19 C 0.6009(2) 0.65194(18) 0.21786(15) 0.0538(6) Uani 1.000000 .
C20 C 0.6978(2) 0.72025(18) 0.13638(14) 0.0537(6) Uani 1.000000 .
C21 C 0.5637(2) 0.73359(19) 0.23569(15) 0.0547(7) Uani 1.000000 .
C22 C 0.0789(2) 0.41809(18) 0.21607(14) 0.0540(6) Uani 1.000000 .
H22 H 0.0849(2) 0.47952(18) 0.22463(14) 0.0647(8) Uiso 1.000000 R
C23 C 0.0628(2) 0.23180(18) 0.19121(15) 0.0576(7) Uani 1.000000 .
H23 H 0.0569(2) 0.17018(18) 0.18378(15) 0.0692(8) Uiso 1.000000 R
C24 C 0.2345(3) 0.55055(18) 0.06335(16) 0.0621(7) Uani 1.000000 .
C25 C 0.6537(2) 1.0095(2) -0.00323(17) 0.0695(8) Uani 1.000000 .
H25 H 0.6099(2) 0.9597(2) -0.02302(17) 0.0834(10) Uiso 1.000000 R
C26 C 0.3104(3) 0.6078(2) -0.0572(2) 0.0905(11) Uani 1.000000 .
H26 H 0.3355(3) 0.6267(2) -0.0983(2) 0.1086(13) Uiso 1.000000 R
C27 C 0.0336(3) 0.4250(2) 0.38670(16) 0.0820(10) Uani 1.000000 .
H27a H -0.0094(6) 0.4300(15) 0.4232(5) 0.1230(15) Uiso 1.000000 G
H27b H 0.0968(11) 0.3855(8) 0.4061(7) 0.1230(15) Uiso 1.000000 G
H27c H 0.0611(16) 0.4831(7) 0.3778(3) 0.1230(15) Uiso 1.000000 G
C28 C 0.6472(2) 0.96185(17) 0.12709(17) 0.0627(7) Uani 1.000000 .
H28a H 0.5650(2) 0.96010(17) 0.11493(17) 0.0752(9) Uiso 1.000000 R
H28b H 0.6769(2) 0.98163(17) 0.17941(17) 0.0752(9) Uiso 1.000000 R
C29 C 0.1611(3) 0.5779(2) -0.00385(19) 0.0722(8) Uani 1.000000 .
H29 H 0.0835(3) 0.5778(2) -0.00883(19) 0.0867(10) Uiso 1.000000 R
C30 C 0.8013(3) 0.6412(2) 0.06418(19) 0.0818(10) Uani 1.000000 .
H30a H 0.8475(16) 0.6525(2) 0.0305(10) 0.1228(15) Uiso 1.000000 G
H30b H 0.8451(16) 0.6097(7) 0.1083(2) 0.1228(15) Uiso 1.000000 G
H30c H 0.7369(3) 0.6056(6) 0.0384(11) 0.1228(15) Uiso 1.000000 G
C31 C -0.1430(2) 0.4465(2) 0.27973(18) 0.0764(9) Uani 1.000000 .
H31a H -0.1918(9) 0.4176(7) 0.2358(7) 0.1147(13) Uiso 1.000000 G
H31b H -0.1838(10) 0.4560(12) 0.3170(4) 0.1147(13) Uiso 1.000000 G
H31c H -0.1186(3) 0.5032(6) 0.2650(11) 0.1147(13) Uiso 1.000000 G
C32 C 0.5539(2) 0.5825(2) 0.25651(17) 0.0647(8) Uani 1.000000 .
C33 C 0.7501(3) 1.0979(2) 0.1026(2) 0.0750(9) Uani 1.000000 .
H33 H 0.7715(3) 1.1091(2) 0.1547(2) 0.0901(10) Uiso 1.000000 R
C34 C 0.1618(3) 0.1601(2) 0.0822(2) 0.0922(11) Uani 1.000000 .
H34a H 0.2009(19) 0.1472(3) 0.0446(11) 0.1383(17) Uiso 1.000000 G
H34b H 0.1973(19) 0.1282(2) 0.1283(4) 0.1383(17) Uiso 1.000000 G
H34c H 0.0839(3) 0.1418(4) 0.0636(14) 0.1383(17) Uiso 1.000000 G
C35 C -0.0505(2) 0.2334(2) 0.28998(18) 0.0680(8) Uani 1.000000 .
C36 C 0.3868(3) 0.5830(3) 0.0084(2) 0.0967(11) Uani 1.000000 .
H36 H 0.4641(3) 0.5861(3) 0.0129(2) 0.1160(14) Uiso 1.000000 R
C37 C 0.7851(3) 1.1551(2) 0.0536(3) 0.0959(11) Uani 1.000000 .
H37 H 0.8303(3) 1.2044(2) 0.0731(3) 0.1151(14) Uiso 1.000000 R
C38 C 0.1893(3) 0.51753(19) 0.12645(19) 0.0868(11) Uani 1.000000 .
H38a H 0.1157(3) 0.54393(19) 0.12267(19) 0.1042(13) Uiso 1.000000 R
H38b H 0.2406(3) 0.53343(19) 0.17545(19) 0.1042(13) Uiso 1.000000 R
C39 C 0.1989(3) 0.6053(2) -0.0636(2) 0.0865(10) Uani 1.000000 .
H39 H 0.1471(3) 0.6223(2) -0.1090(2) 0.1038(12) Uiso 1.000000 R
C40 C 0.7536(3) 1.1395(3) -0.0233(3) 0.0950(11) Uani 1.000000 .
H40 H 0.7771(3) 1.1783(3) -0.0558(3) 0.1141(14) Uiso 1.000000 R
C41 C 0.3672(2) 0.7482(2) 0.2505(2) 0.0899(11) Uani 1.000000 .
H41a H 0.3396(7) 0.7168(12) 0.2031(7) 0.1349(16) Uiso 1.000000 G
H41b H 0.3211(5) 0.7336(15) 0.2835(6) 0.1349(16) Uiso 1.000000 G
H41c H 0.3639(4) 0.8116(3) 0.2411(13) 0.1349(16) Uiso 1.000000 G
C42 C 0.5367(3) 0.7623(3) 0.36657(19) 0.0922(11) Uani 1.000000 .
H42a H 0.4895(13) 0.7459(14) 0.3985(5) 0.1384(16) Uiso 1.000000 G
H42b H 0.6124(9) 0.7407(13) 0.3887(6) 0.1384(16) Uiso 1.000000 G
H42c H 0.538(2) 0.8263(3) 0.3620(2) 0.1384(16) Uiso 1.000000 G
C43 C 0.6877(3) 1.0672(3) -0.0522(2) 0.0849(10) Uani 1.000000 .
H43 H 0.6657(3) 1.0567(3) -0.1044(2) 0.1019(12) Uiso 1.000000 R
C44 C 0.3488(3) 0.5527(2) 0.06979(19) 0.0843(10) Uani 1.000000 .
H44 H 0.4008(3) 0.5341(2) 0.11461(19) 0.1012(12) Uiso 1.000000 R

loop_
_atom_site_aniso_label
_atom_site_aniso_U_11
_atom_site_aniso_U_22
_atom_site_aniso_U_33
_atom_site_aniso_U_12
_atom_site_aniso_U_13
_atom_site_aniso_U_23
O1 0.1071(15) 0.0452(11) 0.0754(12) -0.0080(11) 0.0584(12) -0.0050(10)
O2 0.0724(11) 0.0433(10) 0.0831(13) 0.0067(9) 0.0419(10) 0.0048(10)
O3 0.0978(14) 0.0516(11) 0.0765(12) 0.0066(11) 0.0527(11) -0.0015(10)
O4 0.0995(15) 0.0533(12) 0.0758(13) 0.0001(11) 0.0447(12) -0.0099(11)
O5 0.0739(13) 0.0755(14) 0.0814(13) -0.0120(11) 0.0407(11) 0.0094(12)
O6 0.0757(13) 0.0702(14) 0.0989(15) 0.0069(11) 0.0468(12) 0.0240(12)
C7 0.0636(16) 0.0476(15) 0.0520(14) 0.0010(13) 0.0204(13) -0.0022(13)
C8 0.0558(15) 0.0447(15) 0.0588(15) 0.0005(12) 0.0222(12) 0.0034(13)
C9 0.0542(15) 0.0434(15) 0.0736(18) 0.0088(13) 0.0249(13) 0.0017(14)
C10 0.0613(15) 0.0470(16) 0.0583(15) 0.0041(13) 0.0175(13) -0.0022(13)
O11 0.0922(15) 0.0580(14) 0.1026(17) 0.0041(12) 0.0350(13) 0.0212(13)
C12 0.0674(16) 0.0487(15) 0.0498(14) -0.0025(13) 0.0259(12) 0.0015(13)
C13 0.0528(14) 0.0545(17) 0.0555(15) -0.0035(13) 0.0145(12) 0.0079(13)
O14 0.1159(19) 0.0689(15) 0.124(2) -0.0183(14) 0.0565(16) 0.0204(15)
C15 0.0577(15) 0.0656(18) 0.0563(15) -0.0103(14) 0.0256(13) -0.0003(14)
C16 0.0607(17) 0.0645(19) 0.085(2) 0.0071(15) 0.0358(15) 0.0126(17)
C17 0.0495(14) 0.0558(17) 0.0488(14) -0.0039(13) 0.0165(11) 0.0019(13)
C18 0.0555(15) 0.0497(16) 0.0723(17) 0.0044(13) 0.0271(13) -0.0023(14)
C19 0.0484(14) 0.0529(16) 0.0590(15) 0.0000(13) 0.0130(12) 0.0072(14)
C20 0.0597(15) 0.0504(16) 0.0547(15) 0.0019(13) 0.0223(13) -0.0033(13)
C21 0.0469(14) 0.0568(17) 0.0628(16) 0.0014(13) 0.0193(12) 0.0045(14)
C22 0.0644(16) 0.0471(15) 0.0553(15) -0.0044(13) 0.0247(13) -0.0027(13)
C23 0.0641(16) 0.0446(15) 0.0639(16) -0.0030(13) 0.0173(14) 0.0032(14)
C24 0.087(2) 0.0496(16) 0.0582(17) -0.0122(15) 0.0350(16) -0.0049(14)
C25 0.0659(18) 0.072(2) 0.073(2) -0.0055(16) 0.0231(15) -0.0048(17)
C26 0.106(3) 0.099(3) 0.076(2) -0.026(2) 0.041(2) 0.013(2)
C27 0.0731(19) 0.117(3) 0.0610(17) -0.0138(19) 0.0276(15) -0.0165(19)
C28 0.0669(17) 0.0497(16) 0.0776(19) 0.0120(14) 0.0302(15) 0.0048(15)
C29 0.075(2) 0.0611(19) 0.087(2) -0.0027(16) 0.0322(18) 0.0007(18)
C30 0.118(3) 0.061(2) 0.085(2) 0.0098(19) 0.059(2) -0.0091(17)
C31 0.0701(19) 0.082(2) 0.084(2) 0.0100(18) 0.0327(17) 0.0008(19)
C32 0.0595(17) 0.062(2) 0.0719(19) 0.0014(15) 0.0177(14) 0.0131(16)
C33 0.089(2) 0.0521(18) 0.083(2) 0.0003(17) 0.0224(18) -0.0042(17)
C34 0.121(3) 0.062(2) 0.104(3) -0.010(2) 0.049(2) -0.031(2)
C35 0.0675(18) 0.064(2) 0.076(2) -0.0086(16) 0.0269(16) 0.0093(17)
C36 0.066(2) 0.119(3) 0.111(3) -0.024(2) 0.033(2) -0.000(3)
C37 0.094(3) 0.055(2) 0.138(4) -0.0121(19) 0.030(3) 0.004(2)
C38 0.152(3) 0.0491(18) 0.083(2) -0.016(2) 0.071(2) -0.0072(17)
C39 0.099(3) 0.076(2) 0.082(2) -0.006(2) 0.021(2) 0.0190(19)
C40 0.093(3) 0.085(3) 0.117(3) 0.001(2) 0.047(2) 0.030(3)
C41 0.0590(18) 0.091(3) 0.129(3) 0.0127(18) 0.0427(19) 0.031(2)
C42 0.093(2) 0.111(3) 0.088(2) 0.006(2) 0.052(2) -0.004(2)
C43 0.082(2) 0.104(3) 0.072(2) 0.003(2) 0.0277(18) 0.010(2)
C44 0.081(2) 0.091(3) 0.073(2) -0.013(2) 0.0085(17) 0.0015(19)

loop_
_atom_type_symbol
_atom_type_scat_dispersion_real
_atom_type_scat_dispersion_imag
_atom_type_scat_source
_atom_type_scat_dispersion_source
H 0.00000 0.00000 'International Tables Volume C Table 6.1.1.4 (pp. 500-502)' 'Henke, Gullikson and Davis, At. Data and Nucl. Data Tables, 1993, 54, 2'
C 0.00347 0.00161 'International Tables Volume C Table 6.1.1.4 (pp. 500-502)' 'Henke, Gullikson and Davis, At. Data and Nucl. Data Tables, 1993, 54, 2'
O 0.01158 0.00611 'International Tables Volume C Table 6.1.1.4 (pp. 500-502)' 'Henke, Gullikson and Davis, At. Data and Nucl. Data Tables, 1993, 54, 2'

loop_
_geom_angle_atom_site_label_1
_geom_angle_atom_site_label_2
_geom_angle_atom_site_label_3
_geom_angle
C38 O1 C12 117.3(2)
C28 O2 C8 117.90(19)
C30 O3 C20 116.9(2)
C34 O4 C7 117.3(2)
C35 O5 C15 111.3(2)
C32 O6 C16 111.1(2)
C12 C7 O4 114.7(2)
C23 C7 O4 125.6(2)
C23 C7 C12 119.6(2)
C18 C8 O2 124.9(2)
C20 C8 O2 114.1(2)
C20 C8 C18 121.1(2)
C28 C9 C25 121.1(3)
C33 C9 C25 118.5(3)
C33 C9 C28 120.4(3)
C19 C10 H10 121.00(15)
C20 C10 H10 121.00(15)
C20 C10 C19 118.0(2)
C7 C12 O1 113.5(2)
C22 C12 O1 125.3(2)
C22 C12 C7 121.2(2)
C23 C13 C17 122.3(2)
C35 C13 C17 109.4(3)
C35 C13 C23 128.3(3)
C17 C15 O5 102.0(2)
C27 C15 O5 107.4(2)
C27 C15 C17 114.0(2)
C31 C15 O5 107.4(2)
C31 C15 C17 112.7(2)
C31 C15 C27 112.5(3)
C21 C16 O6 102.3(2)
C41 C16 O6 107.4(2)
C41 C16 C21 112.0(2)
C42 C16 O6 107.4(3)
C42 C16 C21 114.0(2)
C42 C16 C41 112.8(3)
C15 C17 C13 109.4(2)
C22 C17 C13 120.5(2)
C22 C17 C15 130.1(2)
H18 C18 C8 120.89(15)
C21 C18 C8 118.2(2)
C21 C18 H18 120.89(15)
C21 C19 C10 122.0(2)
C32 C19 C10 129.6(3)
C32 C19 C21 108.3(2)
C8 C20 O3 114.2(2)
C10 C20 O3 125.8(2)
C10 C20 C8 120.1(2)
C18 C21 C16 129.5(2)
C19 C21 C16 109.8(2)
C19 C21 C18 120.6(2)
C17 C22 C12 118.0(2)
H22 C22 C12 120.99(15)
H22 C22 C17 120.99(15)
C13 C23 C7 118.3(3)
H23 C23 C7 120.86(16)
H23 C23 C13 120.86(16)
C38 C24 C29 119.9(3)
C44 C24 C29 118.2(3)
C44 C24 C38 121.9(3)
H25 C25 C9 119.38(18)
C43 C25 C9 121.2(3)
C43 C25 H25 119.4(2)
C36 C26 H26 119.7(2)
C39 C26 H26 119.7(2)
C39 C26 C36 120.6(3)
H27a C27 C15 109.5
H27b C27 C15 109.5
H27b C27 H27a 109.5
H27c C27 C15 109.5
H27c C27 H27a 109.5
H27c C27 H27b 109.5
C9 C28 O2 107.4(2)
H28a C28 O2 110.23(14)
H28a C28 C9 110.23(15)
H28b C28 O2 110.23(15)
H28b C28 C9 110.23(16)
H28b C28 H28a 108.5
H29 C29 C24 119.22(18)
C39 C29 C24 121.6(3)
C39 C29 H29 119.2(2)
H30a C30 O3 109.5
H30b C30 O3 109.5
H30b C30 H30a 109.5
H30c C30 O3 109.5
H30c C30 H30a 109.5
H30c C30 H30b 109.5
H31a C31 C15 109.5
H31b C31 C15 109.5
H31b C31 H31a 109.5
H31c C31 C15 109.5
H31c C31 H31a 109.5
H31c C31 H31b 109.5
O11 C32 O6 121.6(3)
C19 C32 O6 108.4(3)
C19 C32 O11 129.9(3)
H33 C33 C9 119.89(18)
C37 C33 C9 120.2(3)
C37 C33 H33 119.9(2)
H34a C34 O4 109.5
H34b C34 O4 109.5
H34b C34 H34a 109.5
H34c C34 O4 109.5
H34c C34 H34a 109.5
H34c C34 H34b 109.5
C13 C35 O5 108.0(3)
O14 C35 O5 121.7(3)
O14 C35 C13 130.3(3)
H36 C36 C26 120.1(2)
C44 C36 C26 119.7(3)
C44 C36 H36 120.1(2)
H37 C37 C33 119.8(2)
C40 C37 C33 120.4(3)
C40 C37 H37 119.8(2)
C24 C38 O1 106.9(2)
H38a C38 O1 110.34(18)
H38a C38 C24 110.34(19)
H38b C38 O1 110.34(18)
H38b C38 C24 110.34(19)
H38b C38 H38a 108.6
C29 C39 C26 120.3(3)
H39 C39 C26 119.9(2)
H39 C39 C29 119.9(2)
H40 C40 C37 120.0(2)
C43 C40 C37 120.0(3)
C43 C40 H40 120.0(2)
H41a C41 C16 109.5
H41b C41 C16 109.5
H41b C41 H41a 109.5
H41c C41 C16 109.5
H41c C41 H41a 109.5
H41c C41 H41b 109.5
H42a C42 C16 109.5
H42b C42 C16 109.5
H42b C42 H42a 109.5
H42c C42 C16 109.5
H42c C42 H42a 109.5
H42c C42 H42b 109.5
C40 C43 C25 119.6(3)
H43 C43 C25 120.2(2)
H43 C43 C40 120.2(2)
C36 C44 C24 119.7(3)
H44 C44 C24 120.16(19)
H44 C44 C36 120.2(2)

loop_
_geom_bond_atom_site_label_1
_geom_bond_atom_site_label_2
_geom_bond_distance
O1 C12 1.358(3)
O1 C38 1.438(3)
O2 C8 1.361(3)
O2 C28 1.431(3)
O3 C20 1.363(3)
O3 C30 1.430(3)
O4 C7 1.362(3)
O4 C34 1.424(3)
O5 C15 1.481(3)
O5 C35 1.362(4)
O6 C16 1.477(3)
O6 C32 1.362(3)
C7 C12 1.427(4)
C7 C23 1.366(4)
C8 C18 1.382(3)
C8 C20 1.421(3)
C9 C25 1.380(4)
C9 C28 1.498(4)
C9 C33 1.376(4)
C10 H10 0.9300
C10 C19 1.400(3)
C10 C20 1.372(3)
O11 C32 1.212(3)
C12 C22 1.378(3)
C13 C17 1.364(4)
C13 C23 1.394(4)
C13 C35 1.454(4)
O14 C35 1.201(3)
C15 C17 1.513(3)
C15 C27 1.503(4)
C15 C31 1.508(4)
C16 C21 1.505(4)
C16 C41 1.517(4)
C16 C42 1.523(4)
C17 C22 1.392(3)
C18 H18 0.9300
C18 C21 1.388(4)
C19 C21 1.372(4)
C19 C32 1.460(4)
C22 H22 0.9300
C23 H23 0.9300
C24 C29 1.369(4)
C24 C38 1.494(4)
C24 C44 1.373(4)
C25 H25 0.9300
C25 C43 1.387(4)
C26 H26 0.9300
C26 C36 1.353(5)
C26 C39 1.339(5)
C27 H27a 0.9600
C27 H27b 0.9600
C27 H27c 0.9600
C28 H28a 0.9700
C28 H28b 0.9700
C29 H29 0.9300
C29 C39 1.361(4)
C30 H30a 0.9600
C30 H30b 0.9600
C30 H30c 0.9600
C31 H31a 0.9600
C31 H31b 0.9600
C31 H31c 0.9600
C33 H33 0.9300
C33 C37 1.390(5)
C34 H34a 0.9600
C34 H34b 0.9600
C34 H34c 0.9600
C36 H36 0.9300
C36 C44 1.402(5)
C37 H37 0.9300
C37 C40 1.370(5)
C38 H38a 0.9700
C38 H38b 0.9700
C39 H39 0.9300
C40 H40 0.9300
C40 C43 1.364(5)
C41 H41a 0.9600
C41 H41b 0.9600
C41 H41c 0.9600
C42 H42a 0.9600
C42 H42b 0.9600
C42 H42c 0.9600
C43 H43 0.9300
C44 H44 0.9300
